data_4070014
loop_
_publ_author_name
'Kundu, Sabuj'
'Choliy, Yuriy'
'Zhuo, Gao'
'Ahuja, Ritu'
'Emge, Thomas J.'
'Warmuth, Ralf'
'Brookhart, Maurice'
'Krogh-Jespersen, Karsten'
'Goldman, Alan S.'

_publ_section_title
;
 Rational Design and Synthesis of Highly Active Pincer-Iridium Catalysts
 for Alkane Dehydrogenation
;
_journal_coden_ASTM ORGND7
_journal_issue 18
_journal_name_full Organometallics
_journal_page_first 5432
_journal_page_last 5444
_journal_paper_doi 10.1021/om900568f
_journal_volume 28
_journal_year 2009
_chemical_formula_sum 'C42 H70 Cl2.5 Ir2 P4'
_chemical_formula_weight 1171.89
_space_group_IT_number 2
_symmetry_cell_setting triclinic
_symmetry_space_group_name_Hall '-P 1'
_symmetry_space_group_name_H-M 'P -1'
_atom_sites_solution_hydrogens geom
_atom_sites_solution_primary direct
_atom_sites_solution_secondary difmap
_audit_creation_method SHELXL-97
_cell_angle_alpha 73.763(1)
_cell_angle_beta 69.237(1)
_cell_angle_gamma 85.265(1)
_cell_formula_units_Z 2
_cell_length_a 13.0020(8)
_cell_length_b 13.2438(8)
_cell_length_c 15.2801(9)
_cell_measurement_reflns_used 9978
_cell_measurement_temperature 100(2)
_cell_measurement_theta_max 30.57
_cell_measurement_theta_min 2.46
_cell_volume 2361.8(2)
_computing_cell_refinement 'Bruker SMART'
_computing_data_collection 'Bruker SMART'
_computing_data_reduction 'Bruker SAINT'
_computing_molecular_graphics 'Bruker SHELXTL'
_computing_publication_material 'Bruker SHELXTL'
_computing_structure_refinement 'SHELXL-97 (Sheldrick, 1997)'
_computing_structure_solution 'SHELXS-97 (Sheldrick, 1990)'
_diffrn_ambient_temperature 100(2)
_diffrn_measured_fraction_theta_full 0.977
_diffrn_measured_fraction_theta_max 0.977
_diffrn_measurement_device_type 'CCD area detector'
_diffrn_measurement_method 'phi and omega scans'
_diffrn_radiation_monochromator graphite
_diffrn_radiation_source 'fine-focus sealed tube'
_diffrn_radiation_type MoK\a
_diffrn_radiation_wavelength 0.71073
_diffrn_reflns_av_R_equivalents 0.0195
_diffrn_reflns_av_sigmaI/netI 0.0295
_diffrn_reflns_limit_h_max 18
_diffrn_reflns_limit_h_min -18
_diffrn_reflns_limit_k_max 18
_diffrn_reflns_limit_k_min -18
_diffrn_reflns_limit_l_max 21
_diffrn_reflns_limit_l_min -21
_diffrn_reflns_number 28038
_diffrn_reflns_theta_full 30.58
_diffrn_reflns_theta_max 30.58
_diffrn_reflns_theta_min 1.87
_exptl_absorpt_coefficient_mu 5.933
_exptl_absorpt_correction_T_max 0.9999
_exptl_absorpt_correction_T_min 0.6584
_exptl_absorpt_correction_type multi-scan
_exptl_absorpt_process_details 'Bruker SAINT (SADABS)'
_exptl_crystal_colour colourless
_exptl_crystal_density_diffrn 1.648
_exptl_crystal_density_method 'not measured'
_exptl_crystal_description lathe
_exptl_crystal_F_000 1157
_exptl_crystal_size_max 0.22
_exptl_crystal_size_mid 0.20
_exptl_crystal_size_min 0.06
_refine_diff_density_max 2.153
_refine_diff_density_min -1.583
_refine_diff_density_rms 0.133
_refine_ls_extinction_method none
_refine_ls_goodness_of_fit_ref 1.005
_refine_ls_hydrogen_treatment mixed
_refine_ls_matrix_type full
_refine_ls_number_parameters 482
_refine_ls_number_reflns 14166
_refine_ls_number_restraints 0
_refine_ls_restrained_S_all 1.005
_refine_ls_R_factor_all 0.0279
_refine_ls_R_factor_gt 0.0234
_refine_ls_shift/su_max 0.005
_refine_ls_shift/su_mean 0.000
_refine_ls_structure_factor_coef Fsqd
_refine_ls_weighting_details 'calc w=1/[\s^2^(Fo^2^)+(0.0250P)^2^+3.2000P] where P=(Fo^2^+2Fc^2^)/3'
_refine_ls_weighting_scheme calc
_refine_ls_wR_factor_gt 0.0538
_refine_ls_wR_factor_ref 0.0558
_reflns_number_gt 12651
_reflns_number_total 14166
_reflns_threshold_expression >2sigma(I)
_cod_data_source_file om900568f_si_005.cif
_cod_data_source_block irhcl
_cod_depositor_comments
;
The following automatic conversions were performed:

'_symmetry_cell_setting' value 'Triclinic' changed to 'triclinic'
according to /home/saulius/struct/CIF-dictionaries/cif_core.dic
dictionary named 'cif_core.dic' version 2.4.2 from 2011-04-26.

Automatic conversion script
Id: cif_fix_values 1715 2011-07-08 13:25:40Z adriana 
;
_cod_original_sg_symbol_H-M P-1
_cod_original_formula_sum 'C42 H70 Cl2.50 Ir2 P4'
_cod_database_code 4070014

loop_
_symmetry_equiv_pos_as_xyz
'x, y, z'
'-x, -y, -z'

loop_
_atom_site_label
_atom_site_type_symbol
_atom_site_fract_x
_atom_site_fract_y
_atom_site_fract_z
_atom_site_U_iso_or_equiv
_atom_site_adp_type
_atom_site_occupancy
_atom_site_symmetry_multiplicity
_atom_site_calc_flag
_atom_site_refinement_flags
Cl1 Cl 0.99607(5) 0.19121(5) 0.21406(4) 0.01346(10) Uani 1 1 d .
Ir1 Ir 1.192827(7) 0.183817(7) 0.223584(7) 0.01145(3) Uani 1 1 d .
H1 H 1.306(3) 0.176(2) 0.232(2) 0.017 Uiso 1 1 d .
Cl2 Cl 1.11021(9) 0.14677(9) 0.39906(10) 0.0326(2) Uani 0.69 1 d P
P1 P 1.19808(5) 0.01291(5) 0.21821(5) 0.01380(12) Uani 1 1 d .
P2 P 1.23074(5) 0.36109(5) 0.18147(5) 0.01310(11) Uani 1 1 d .
C1 C 1.2639(2) 0.2071(2) 0.07825(18) 0.0145(4) Uani 1 1 d .
C2 C 1.2520(2) 0.1312(2) 0.03316(19) 0.0163(5) Uani 1 1 d .
C3 C 1.3012(2) 0.1476(2) -0.0669(2) 0.0209(5) Uani 1 1 d .
H3 H 1.2928 0.0959 -0.0964 0.025 Uiso 1 1 calc R
C4 C 1.3625(2) 0.2387(2) -0.1243(2) 0.0216(5) Uani 1 1 d .
H4 H 1.3944 0.2500 -0.1927 0.026 Uiso 1 1 calc R
C5 C 1.3769(2) 0.3134(2) -0.08107(19) 0.0196(5) Uani 1 1 d .
H5 H 1.4191 0.3756 -0.1200 0.024 Uiso 1 1 calc R
C6 C 1.3294(2) 0.2974(2) 0.01947(19) 0.0158(5) Uani 1 1 d .
C7 C 1.1886(2) 0.0310(2) 0.0975(2) 0.0177(5) Uani 1 1 d .
H7A H 1.2209 -0.0295 0.0714 0.021 Uiso 1 1 calc R
H7B H 1.1108 0.0370 0.1013 0.021 Uiso 1 1 calc R
C8 C 1.3503(2) 0.3724(2) 0.06964(19) 0.0163(5) Uani 1 1 d .
H8A H 1.3588 0.4454 0.0274 0.020 Uiso 1 1 calc R
H8B H 1.4183 0.3537 0.0852 0.020 Uiso 1 1 calc R
C9 C 1.0865(2) -0.0753(2) 0.3055(2) 0.0190(5) Uani 1 1 d .
H9A H 1.0173 -0.0369 0.3175 0.028 Uiso 1 1 calc R
H9B H 1.1009 -0.1028 0.3665 0.028 Uiso 1 1 calc R
H9C H 1.0809 -0.1337 0.2797 0.028 Uiso 1 1 calc R
C10 C 1.3264(2) -0.0607(2) 0.2175(2) 0.0195(5) Uani 1 1 d .
C11 C 1.3130(3) -0.1764(2) 0.2199(3) 0.0282(6) Uani 1 1 d .
H11A H 1.3829 -0.2124 0.2151 0.042 Uiso 1 1 calc R
H11B H 1.2915 -0.1786 0.1651 0.042 Uiso 1 1 calc R
H11C H 1.2560 -0.2115 0.2810 0.042 Uiso 1 1 calc R
C12 C 1.4217(2) -0.0087(2) 0.1255(2) 0.0272(6) Uani 1 1 d .
H12A H 1.4277 0.0659 0.1217 0.041 Uiso 1 1 calc R
H12B H 1.4079 -0.0149 0.0682 0.041 Uiso 1 1 calc R
H12C H 1.4905 -0.0437 0.1279 0.041 Uiso 1 1 calc R
C13 C 1.3520(2) -0.0565(2) 0.3067(2) 0.0260(6) Uani 1 1 d .
H13A H 1.4199 -0.0944 0.3070 0.039 Uiso 1 1 calc R
H13B H 1.2911 -0.0893 0.3657 0.039 Uiso 1 1 calc R
H13C H 1.3613 0.0170 0.3044 0.039 Uiso 1 1 calc R
C14 C 1.1354(2) 0.4512(2) 0.1372(2) 0.0174(5) Uani 1 1 d .
H14A H 1.1711 0.5205 0.1031 0.026 Uiso 1 1 calc R
H14B H 1.0698 0.4574 0.1922 0.026 Uiso 1 1 calc R
H14C H 1.1142 0.4243 0.0924 0.026 Uiso 1 1 calc R
C15 C 1.2754(2) 0.4230(2) 0.2581(2) 0.0173(5) Uani 1 1 d .
C16 C 1.3553(2) 0.3489(2) 0.2975(2) 0.0242(6) Uani 1 1 d .
H16A H 1.3771 0.3788 0.3403 0.036 Uiso 1 1 calc R
H16B H 1.4207 0.3404 0.2432 0.036 Uiso 1 1 calc R
H16C H 1.3192 0.2803 0.3341 0.036 Uiso 1 1 calc R
C17 C 1.3320(3) 0.5304(2) 0.1995(2) 0.0259(6) Uani 1 1 d .
H17A H 1.2815 0.5767 0.1727 0.039 Uiso 1 1 calc R
H17B H 1.3983 0.5210 0.1464 0.039 Uiso 1 1 calc R
H17C H 1.3524 0.5619 0.2422 0.039 Uiso 1 1 calc R
C18 C 1.1745(2) 0.4369(2) 0.3439(2) 0.0240(6) Uani 1 1 d .
H18A H 1.1368 0.3688 0.3799 0.036 Uiso 1 1 calc R
H18B H 1.1242 0.4863 0.3196 0.036 Uiso 1 1 calc R
H18C H 1.1980 0.4646 0.3871 0.036 Uiso 1 1 calc R
Ir2 Ir 0.794919(7) 0.152967(7) 0.336771(7) 0.01144(3) Uani 1 1 d .
H2 H 0.679(3) 0.133(2) 0.404(2) 0.017 Uiso 1 1 d .
Cl3 Cl 0.86940(7) 0.07253(7) 0.46624(6) 0.02274(16) Uani 0.81 1 d P
P3 P 0.79731(5) 0.32180(5) 0.34753(5) 0.01333(12) Uani 1 1 d .
P4 P 0.75968(5) 0.00709(5) 0.29778(5) 0.01345(12) Uani 1 1 d .
C19 C 0.7332(2) 0.22554(19) 0.23147(18) 0.0142(4) Uani 1 1 d .
C20 C 0.6694(2) 0.1702(2) 0.20112(19) 0.0159(5) Uani 1 1 d .
C21 C 0.6288(2) 0.2212(2) 0.1263(2) 0.0193(5) Uani 1 1 d .
H21 H 0.5882 0.1828 0.1050 0.023 Uiso 1 1 calc R
C22 C 0.6487(2) 0.3289(2) 0.0836(2) 0.0209(5) Uani 1 1 d .
H22 H 0.6212 0.3639 0.0332 0.025 Uiso 1 1 calc R
C23 C 0.7084(2) 0.3851(2) 0.1141(2) 0.0188(5) Uani 1 1 d .
H23 H 0.7209 0.4585 0.0849 0.023 Uiso 1 1 calc R
C24 C 0.7500(2) 0.33496(19) 0.18728(19) 0.0148(5) Uani 1 1 d .
C25 C 0.6464(2) 0.0550(2) 0.2524(2) 0.0175(5) Uani 1 1 d .
H25A H 0.6429 0.0160 0.2068 0.021 Uiso 1 1 calc R
H25B H 0.5753 0.0451 0.3070 0.021 Uiso 1 1 calc R
C26 C 0.8147(2) 0.3953(2) 0.22230(19) 0.0162(5) Uani 1 1 d .
H26A H 0.7862 0.4674 0.2198 0.019 Uiso 1 1 calc R
H26B H 0.8935 0.4003 0.1811 0.019 Uiso 1 1 calc R
C27 C 0.8629(2) -0.0262(2) 0.19313(19) 0.0182(5) Uani 1 1 d .
H27A H 0.8336 -0.0816 0.1770 0.027 Uiso 1 1 calc R
H27B H 0.9291 -0.0512 0.2087 0.027 Uiso 1 1 calc R
H27C H 0.8816 0.0363 0.1375 0.027 Uiso 1 1 calc R
C28 C 0.7106(2) -0.12100(19) 0.38921(19) 0.0155(5) Uani 1 1 d .
C29 C 0.6266(2) -0.1005(2) 0.4821(2) 0.0239(6) Uani 1 1 d .
H29A H 0.5632 -0.0644 0.4678 0.036 Uiso 1 1 calc R
H29B H 0.6608 -0.0564 0.5065 0.036 Uiso 1 1 calc R
H29C H 0.6022 -0.1676 0.5314 0.036 Uiso 1 1 calc R
C30 C 0.6579(2) -0.1909(2) 0.3512(2) 0.0227(6) Uani 1 1 d .
H30A H 0.7120 -0.2043 0.2921 0.034 Uiso 1 1 calc R
H30B H 0.5946 -0.1552 0.3363 0.034 Uiso 1 1 calc R
H30C H 0.6334 -0.2578 0.4008 0.034 Uiso 1 1 calc R
C31 C 0.8095(2) -0.1776(2) 0.4123(2) 0.0211(5) Uani 1 1 d .
H31A H 0.7842 -0.2427 0.4643 0.032 Uiso 1 1 calc R
H31B H 0.8459 -0.1318 0.4335 0.032 Uiso 1 1 calc R
H31C H 0.8616 -0.1944 0.3540 0.032 Uiso 1 1 calc R
C32 C 0.9101(2) 0.3612(2) 0.3754(2) 0.0192(5) Uani 1 1 d .
H32A H 0.9787 0.3315 0.3401 0.029 Uiso 1 1 calc R
H32B H 0.8956 0.3353 0.4454 0.029 Uiso 1 1 calc R
H32C H 0.9169 0.4381 0.3556 0.029 Uiso 1 1 calc R
C33 C 0.6724(2) 0.3763(2) 0.42449(19) 0.0177(5) Uani 1 1 d .
C34 C 0.6916(3) 0.4915(2) 0.4180(2) 0.0260(6) Uani 1 1 d .
H34A H 0.7165 0.5325 0.3498 0.039 Uiso 1 1 calc R
H34B H 0.7477 0.4952 0.4462 0.039 Uiso 1 1 calc R
H34C H 0.6227 0.5202 0.4540 0.039 Uiso 1 1 calc R
C35 C 0.5763(2) 0.3696(2) 0.3908(2) 0.0232(6) Uani 1 1 d .
H35A H 0.5090 0.3927 0.4345 0.035 Uiso 1 1 calc R
H35B H 0.5664 0.2968 0.3915 0.035 Uiso 1 1 calc R
H35C H 0.5919 0.4151 0.3246 0.035 Uiso 1 1 calc R
C36 C 0.6448(3) 0.3100(2) 0.5298(2) 0.0262(6) Uani 1 1 d .
H36A H 0.5791 0.3375 0.5714 0.039 Uiso 1 1 calc R
H36B H 0.7068 0.3131 0.5513 0.039 Uiso 1 1 calc R
H36C H 0.6309 0.2368 0.5341 0.039 Uiso 1 1 calc R
C37 C 0.9333(3) 0.2511(2) 0.9715(2) 0.0311(7) Uani 1 1 d .
H37 H 0.8919 0.2256 1.0387 0.037 Uiso 1 1 calc R
C38 C 0.8847(3) 0.2584(2) 0.9035(3) 0.0307(7) Uani 1 1 d .
H38 H 0.8100 0.2370 0.9238 0.037 Uiso 1 1 calc R
C39 C 0.9442(3) 0.2969(2) 0.8053(2) 0.0290(7) Uani 1 1 d .
H39 H 0.9102 0.3024 0.7585 0.035 Uiso 1 1 calc R
C40 C 1.0526(3) 0.3273(2) 0.7758(2) 0.0283(6) Uani 1 1 d .
H40 H 1.0935 0.3538 0.7086 0.034 Uiso 1 1 calc R
C41 C 1.1019(3) 0.3190(2) 0.8442(3) 0.0305(7) Uani 1 1 d .
H41 H 1.1768 0.3398 0.8238 0.037 Uiso 1 1 calc R
C42 C 1.0426(3) 0.2807(2) 0.9421(3) 0.0305(7) Uani 1 1 d .
H42 H 1.0767 0.2748 0.9889 0.037 Uiso 1 1 calc R

loop_
_atom_site_aniso_label
_atom_site_aniso_U_11
_atom_site_aniso_U_22
_atom_site_aniso_U_33
_atom_site_aniso_U_23
_atom_site_aniso_U_13
_atom_site_aniso_U_12
Cl1 0.0089(2) 0.0162(2) 0.0147(2) -0.0045(2) -0.0033(2) 0.00153(19)
Ir1 0.00893(4) 0.01170(4) 0.01307(4) -0.00312(3) -0.00328(3) 0.00046(3)
Cl2 0.0230(5) 0.0293(5) 0.0444(7) -0.0138(5) -0.0071(5) -0.0009(4)
P1 0.0100(3) 0.0131(3) 0.0179(3) -0.0048(2) -0.0039(2) 0.0010(2)
P2 0.0106(3) 0.0127(3) 0.0151(3) -0.0025(2) -0.0042(2) -0.0007(2)
C1 0.0099(10) 0.0182(11) 0.0149(11) -0.0046(9) -0.0044(9) 0.0035(9)
C2 0.0104(11) 0.0215(12) 0.0175(12) -0.0063(10) -0.0053(9) 0.0031(9)
C3 0.0153(12) 0.0306(14) 0.0193(12) -0.0117(11) -0.0063(10) 0.0054(10)
C4 0.0169(12) 0.0322(15) 0.0158(12) -0.0077(11) -0.0051(10) 0.0023(11)
C5 0.0137(12) 0.0264(13) 0.0153(12) -0.0039(10) -0.0022(10) 0.0008(10)
C6 0.0095(11) 0.0201(12) 0.0159(11) -0.0036(9) -0.0034(9) 0.0012(9)
C7 0.0147(12) 0.0187(12) 0.0222(13) -0.0091(10) -0.0066(10) 0.0009(9)
C8 0.0118(11) 0.0167(11) 0.0168(11) -0.0010(9) -0.0026(9) -0.0024(9)
C9 0.0147(12) 0.0160(11) 0.0243(13) -0.0040(10) -0.0050(10) -0.0024(9)
C10 0.0126(11) 0.0175(12) 0.0270(14) -0.0056(10) -0.0061(10) 0.0035(9)
C11 0.0220(14) 0.0184(13) 0.0454(19) -0.0112(13) -0.0125(14) 0.0062(11)
C12 0.0110(12) 0.0285(15) 0.0343(16) -0.0054(13) -0.0019(12) 0.0048(11)
C13 0.0207(14) 0.0223(13) 0.0366(17) -0.0034(12) -0.0160(13) 0.0035(11)
C14 0.0141(11) 0.0146(11) 0.0220(12) -0.0026(10) -0.0063(10) 0.0014(9)
C15 0.0154(12) 0.0173(11) 0.0205(12) -0.0054(10) -0.0070(10) -0.0024(9)
C16 0.0217(14) 0.0285(15) 0.0272(14) -0.0089(12) -0.0135(12) 0.0017(11)
C17 0.0270(15) 0.0209(13) 0.0318(16) -0.0062(12) -0.0113(13) -0.0087(11)
C18 0.0216(14) 0.0297(15) 0.0231(13) -0.0126(12) -0.0060(11) -0.0018(11)
Ir2 0.00904(4) 0.01045(4) 0.01384(4) -0.00283(3) -0.00317(3) 0.00055(3)
Cl3 0.0183(4) 0.0254(4) 0.0244(4) -0.0081(3) -0.0062(3) 0.0005(3)
P3 0.0109(3) 0.0114(3) 0.0165(3) -0.0039(2) -0.0033(2) 0.0002(2)
P4 0.0109(3) 0.0121(3) 0.0170(3) -0.0039(2) -0.0044(2) -0.0002(2)
C19 0.0105(11) 0.0144(11) 0.0163(11) -0.0051(9) -0.0026(9) 0.0018(8)
C20 0.0112(11) 0.0163(11) 0.0202(12) -0.0037(9) -0.0063(10) -0.0005(9)
C21 0.0158(12) 0.0201(12) 0.0201(12) -0.0010(10) -0.0069(10) -0.0015(10)
C22 0.0162(12) 0.0244(13) 0.0193(12) 0.0006(10) -0.0077(10) 0.0000(10)
C23 0.0156(12) 0.0175(12) 0.0191(12) -0.0007(10) -0.0045(10) 0.0017(9)
C24 0.0103(11) 0.0135(11) 0.0173(11) -0.0027(9) -0.0020(9) 0.0005(8)
C25 0.0138(11) 0.0164(11) 0.0233(13) -0.0045(10) -0.0082(10) -0.0003(9)
C26 0.0142(11) 0.0149(11) 0.0162(11) -0.0013(9) -0.0034(9) -0.0010(9)
C27 0.0142(12) 0.0210(12) 0.0182(12) -0.0056(10) -0.0037(10) -0.0005(9)
C28 0.0137(11) 0.0120(10) 0.0183(12) -0.0016(9) -0.0039(9) -0.0021(9)
C29 0.0189(13) 0.0201(13) 0.0269(14) -0.0067(11) -0.0007(11) -0.0005(10)
C30 0.0207(13) 0.0180(12) 0.0297(15) -0.0042(11) -0.0095(12) -0.0047(10)
C31 0.0185(13) 0.0192(12) 0.0220(13) -0.0010(10) -0.0066(11) 0.0026(10)
C32 0.0151(12) 0.0188(12) 0.0247(13) -0.0077(10) -0.0066(10) -0.0009(9)
C33 0.0133(11) 0.0185(12) 0.0187(12) -0.0069(10) -0.0015(10) 0.0025(9)
C34 0.0240(14) 0.0177(12) 0.0331(16) -0.0120(12) -0.0026(12) 0.0024(11)
C35 0.0116(12) 0.0264(14) 0.0291(15) -0.0094(12) -0.0036(11) 0.0050(10)
C36 0.0231(14) 0.0294(15) 0.0187(13) -0.0053(11) 0.0004(11) 0.0021(12)
C37 0.0367(18) 0.0236(14) 0.0232(14) -0.0042(12) -0.0011(13) 0.0037(13)
C38 0.0253(15) 0.0210(14) 0.0425(19) -0.0107(13) -0.0063(14) 0.0007(12)
C39 0.0392(18) 0.0203(13) 0.0353(17) -0.0142(12) -0.0185(15) 0.0070(12)
C40 0.0341(17) 0.0180(13) 0.0245(14) -0.0067(11) -0.0008(13) 0.0060(12)
C41 0.0219(15) 0.0213(14) 0.0461(19) -0.0100(13) -0.0089(14) 0.0022(11)
C42 0.0388(18) 0.0242(14) 0.0340(17) -0.0078(13) -0.0205(15) 0.0067(13)

loop_
_atom_type_symbol
_atom_type_description
_atom_type_scat_dispersion_real
_atom_type_scat_dispersion_imag
_atom_type_scat_source
C C 0.0033 0.0016 'International Tables Vol C Tables 4.2.6.8 and 6.1.1.4'
H H 0.0000 0.0000 'International Tables Vol C Tables 4.2.6.8 and 6.1.1.4'
P P 0.1023 0.0942 'International Tables Vol C Tables 4.2.6.8 and 6.1.1.4'
Cl Cl 0.1484 0.1585 'International Tables Vol C Tables 4.2.6.8 and 6.1.1.4'
Ir Ir -1.4442 7.9887 'International Tables Vol C Tables 4.2.6.8 and 6.1.1.4'

loop_
_geom_angle_atom_site_label_1
_geom_angle_atom_site_label_2
_geom_angle_atom_site_label_3
_geom_angle
Ir1 Cl1 Ir2 136.78(2)
C1 Ir1 P1 81.34(7)
C1 Ir1 P2 81.50(7)
P1 Ir1 P2 161.66(2)
C1 Ir1 Cl2 177.14(8)
P1 Ir1 Cl2 95.95(3)
P2 Ir1 Cl2 101.08(3)
C1 Ir1 Cl1 91.89(7)
P1 Ir1 Cl1 87.54(2)
P2 Ir1 Cl1 99.45(2)
Cl2 Ir1 Cl1 88.89(3)
C1 Ir1 H1 89.6(12)
P1 Ir1 H1 91.2(12)
P2 Ir1 H1 82.2(12)
Cl2 Ir1 H1 89.6(12)
Cl1 Ir1 H1 177.9(12)
C9 P1 C7 107.36(13)
C9 P1 C10 105.61(13)
C7 P1 C10 106.38(13)
C9 P1 Ir1 118.22(9)
C7 P1 Ir1 100.25(9)
C10 P1 Ir1 117.87(9)
C14 P2 C8 101.64(12)
C14 P2 C15 106.74(12)
C8 P2 C15 105.43(12)
C14 P2 Ir1 117.62(9)
C8 P2 Ir1 99.88(9)
C15 P2 Ir1 122.36(9)
C6 C1 C2 118.1(2)
C6 C1 Ir1 121.23(19)
C2 C1 Ir1 120.67(19)
C3 C2 C1 120.4(2)
C3 C2 C7 121.7(2)
C1 C2 C7 117.8(2)
C4 C3 C2 120.8(3)
C4 C3 H3 119.6
C2 C3 H3 119.6
C3 C4 C5 119.7(3)
C3 C4 H4 120.2
C5 C4 H4 120.2
C4 C5 C6 120.2(3)
C4 C5 H5 119.9
C6 C5 H5 119.9
C5 C6 C1 120.8(2)
C5 C6 C8 121.7(2)
C1 C6 C8 117.5(2)
C2 C7 P1 106.38(17)
C2 C7 H7A 110.5
P1 C7 H7A 110.5
C2 C7 H7B 110.5
P1 C7 H7B 110.5
H7A C7 H7B 108.6
C6 C8 P2 106.61(17)
C6 C8 H8A 110.4
P2 C8 H8A 110.4
C6 C8 H8B 110.4
P2 C8 H8B 110.4
H8A C8 H8B 108.6
P1 C9 H9A 109.5
P1 C9 H9B 109.5
H9A C9 H9B 109.5
P1 C9 H9C 109.5
H9A C9 H9C 109.5
H9B C9 H9C 109.5
C13 C10 C12 109.1(2)
C13 C10 C11 109.8(2)
C12 C10 C11 109.2(2)
C13 C10 P1 108.45(19)
C12 C10 P1 109.49(19)
C11 C10 P1 110.83(19)
C10 C11 H11A 109.5
C10 C11 H11B 109.5
H11A C11 H11B 109.5
C10 C11 H11C 109.5
H11A C11 H11C 109.5
H11B C11 H11C 109.5
C10 C12 H12A 109.5
C10 C12 H12B 109.5
H12A C12 H12B 109.5
C10 C12 H12C 109.5
H12A C12 H12C 109.5
H12B C12 H12C 109.5
C10 C13 H13A 109.5
C10 C13 H13B 109.5
H13A C13 H13B 109.5
C10 C13 H13C 109.5
H13A C13 H13C 109.5
H13B C13 H13C 109.5
P2 C14 H14A 109.5
P2 C14 H14B 109.5
H14A C14 H14B 109.5
P2 C14 H14C 109.5
H14A C14 H14C 109.5
H14B C14 H14C 109.5
C16 C15 C18 108.9(2)
C16 C15 C17 109.7(2)
C18 C15 C17 109.5(2)
C16 C15 P2 108.35(19)
C18 C15 P2 109.01(18)
C17 C15 P2 111.37(19)
C15 C16 H16A 109.5
C15 C16 H16B 109.5
H16A C16 H16B 109.5
C15 C16 H16C 109.5
H16A C16 H16C 109.5
H16B C16 H16C 109.5
C15 C17 H17A 109.5
C15 C17 H17B 109.5
H17A C17 H17B 109.5
C15 C17 H17C 109.5
H17A C17 H17C 109.5
H17B C17 H17C 109.5
C15 C18 H18A 109.5
C15 C18 H18B 109.5
H18A C18 H18B 109.5
C15 C18 H18C 109.5
H18A C18 H18C 109.5
H18B C18 H18C 109.5
C19 Ir2 P3 81.46(7)
C19 Ir2 P4 81.31(7)
P3 Ir2 P4 162.33(2)
C19 Ir2 Cl3 177.42(7)
P3 Ir2 Cl3 95.98(3)
P4 Ir2 Cl3 101.23(3)
C19 Ir2 Cl1 91.21(7)
P3 Ir2 Cl1 86.43(2)
P4 Ir2 Cl1 97.81(2)
Cl3 Ir2 Cl1 88.89(2)
C19 Ir2 H2 86.8(12)
P3 Ir2 H2 93.2(12)
P4 Ir2 H2 82.0(12)
Cl3 Ir2 H2 93.1(12)
Cl1 Ir2 H2 178.0(12)
C32 P3 C26 106.98(13)
C32 P3 C33 104.79(12)
C26 P3 C33 105.34(12)
C32 P3 Ir2 117.72(9)
C26 P3 Ir2 100.37(9)
C33 P3 Ir2 120.20(9)
C27 P4 C25 102.36(13)
C27 P4 C28 105.29(12)
C25 P4 C28 105.74(12)
C27 P4 Ir2 117.03(9)
C25 P4 Ir2 100.46(9)
C28 P4 Ir2 123.19(9)
C20 C19 C24 117.7(2)
C20 C19 Ir2 121.64(18)
C24 C19 Ir2 120.68(18)
C21 C20 C19 121.1(2)
C21 C20 C25 121.5(2)
C19 C20 C25 117.4(2)
C22 C21 C20 119.4(3)
C22 C21 H21 120.3
C20 C21 H21 120.3
C23 C22 C21 120.4(2)
C23 C22 H22 119.8
C21 C22 H22 119.8
C22 C23 C24 120.6(2)
C22 C23 H23 119.7
C24 C23 H23 119.7
C23 C24 C19 120.8(2)
C23 C24 C26 121.3(2)
C19 C24 C26 117.8(2)
C20 C25 P4 106.79(17)
C20 C25 H25A 110.4
P4 C25 H25A 110.4
C20 C25 H25B 110.4
P4 C25 H25B 110.4
H25A C25 H25B 108.6
C24 C26 P3 106.36(17)
C24 C26 H26A 110.5
P3 C26 H26A 110.5
C24 C26 H26B 110.5
P3 C26 H26B 110.5
H26A C26 H26B 108.6
P4 C27 H27A 109.5
P4 C27 H27B 109.5
H27A C27 H27B 109.5
P4 C27 H27C 109.5
H27A C27 H27C 109.5
H27B C27 H27C 109.5
C29 C28 C30 109.7(2)
C29 C28 C31 109.1(2)
C30 C28 C31 109.1(2)
C29 C28 P4 109.01(18)
C30 C28 P4 111.52(19)
C31 C28 P4 108.38(17)
C28 C29 H29A 109.5
C28 C29 H29B 109.5
H29A C29 H29B 109.5
C28 C29 H29C 109.5
H29A C29 H29C 109.5
H29B C29 H29C 109.5
C28 C30 H30A 109.5
C28 C30 H30B 109.5
H30A C30 H30B 109.5
C28 C30 H30C 109.5
H30A C30 H30C 109.5
H30B C30 H30C 109.5
C28 C31 H31A 109.5
C28 C31 H31B 109.5
H31A C31 H31B 109.5
C28 C31 H31C 109.5
H31A C31 H31C 109.5
H31B C31 H31C 109.5
P3 C32 H32A 109.5
P3 C32 H32B 109.5
H32A C32 H32B 109.5
P3 C32 H32C 109.5
H32A C32 H32C 109.5
H32B C32 H32C 109.5
C35 C33 C36 109.2(2)
C35 C33 C34 109.3(2)
C36 C33 C34 109.6(2)
C35 C33 P3 109.27(18)
C36 C33 P3 108.31(19)
C34 C33 P3 111.16(19)
C33 C34 H34A 109.5
C33 C34 H34B 109.5
H34A C34 H34B 109.5
C33 C34 H34C 109.5
H34A C34 H34C 109.5
H34B C34 H34C 109.5
C33 C35 H35A 109.5
C33 C35 H35B 109.5
H35A C35 H35B 109.5
C33 C35 H35C 109.5
H35A C35 H35C 109.5
H35B C35 H35C 109.5
C33 C36 H36A 109.5
C33 C36 H36B 109.5
H36A C36 H36B 109.5
C33 C36 H36C 109.5
H36A C36 H36C 109.5
H36B C36 H36C 109.5
C38 C37 C42 120.0(3)
C38 C37 H37 120.0
C42 C37 H37 120.0
C37 C38 C39 120.3(3)
C37 C38 H38 119.9
C39 C38 H38 119.9
C40 C39 C38 119.9(3)
C40 C39 H39 120.0
C38 C39 H39 120.0
C39 C40 C41 119.8(3)
C39 C40 H40 120.1
C41 C40 H40 120.1
C42 C41 C40 120.3(3)
C42 C41 H41 119.9
C40 C41 H41 119.9
C41 C42 C37 119.7(3)
C41 C42 H42 120.2
C37 C42 H42 120.2

loop_
_geom_bond_atom_site_label_1
_geom_bond_atom_site_label_2
_geom_bond_distance
Cl1 Ir1 2.6058(6)
Cl1 Ir2 2.6121(6)
Ir1 C1 2.022(2)
Ir1 P1 2.2823(7)
Ir1 P2 2.3001(7)
Ir1 Cl2 2.4275(13)
Ir1 H1 1.51(3)
P1 C9 1.812(3)
P1 C7 1.840(3)
P1 C10 1.860(3)
P2 C14 1.821(3)
P2 C8 1.836(3)
P2 C15 1.865(3)
C1 C6 1.410(4)
C1 C2 1.413(4)
C2 C3 1.393(4)
C2 C7 1.511(4)
C3 C4 1.390(4)
C3 H3 0.9500
C4 C5 1.390(4)
C4 H4 0.9500
C5 C6 1.398(4)
C5 H5 0.9500
C6 C8 1.507(4)
C7 H7A 0.9900
C7 H7B 0.9900
C8 H8A 0.9900
C8 H8B 0.9900
C9 H9A 0.9800
C9 H9B 0.9800
C9 H9C 0.9800
C10 C13 1.529(4)
C10 C12 1.533(4)
C10 C11 1.545(4)
C11 H11A 0.9800
C11 H11B 0.9800
C11 H11C 0.9800
C12 H12A 0.9800
C12 H12B 0.9800
C12 H12C 0.9800
C13 H13A 0.9800
C13 H13B 0.9800
C13 H13C 0.9800
C14 H14A 0.9800
C14 H14B 0.9800
C14 H14C 0.9800
C15 C16 1.532(4)
C15 C18 1.533(4)
C15 C17 1.536(4)
C16 H16A 0.9800
C16 H16B 0.9800
C16 H16C 0.9800
C17 H17A 0.9800
C17 H17B 0.9800
C17 H17C 0.9800
C18 H18A 0.9800
C18 H18B 0.9800
C18 H18C 0.9800
Ir2 C19 2.020(3)
Ir2 P3 2.2910(6)
Ir2 P4 2.2980(6)
Ir2 Cl3 2.4486(9)
Ir2 H2 1.48(3)
P3 C32 1.815(3)
P3 C26 1.830(3)
P3 C33 1.863(3)
P4 C27 1.824(3)
P4 C25 1.838(3)
P4 C28 1.860(3)
C19 C20 1.415(3)
C19 C24 1.416(3)
C20 C21 1.407(4)
C20 C25 1.508(4)
C21 C22 1.396(4)
C21 H21 0.9500
C22 C23 1.385(4)
C22 H22 0.9500
C23 C24 1.392(4)
C23 H23 0.9500
C24 C26 1.518(4)
C25 H25A 0.9900
C25 H25B 0.9900
C26 H26A 0.9900
C26 H26B 0.9900
C27 H27A 0.9800
C27 H27B 0.9800
C27 H27C 0.9800
C28 C29 1.532(4)
C28 C30 1.533(4)
C28 C31 1.535(4)
C29 H29A 0.9800
C29 H29B 0.9800
C29 H29C 0.9800
C30 H30A 0.9800
C30 H30B 0.9800
C30 H30C 0.9800
C31 H31A 0.9800
C31 H31B 0.9800
C31 H31C 0.9800
C32 H32A 0.9800
C32 H32B 0.9800
C32 H32C 0.9800
C33 C35 1.527(4)
C33 C36 1.530(4)
C33 C34 1.536(4)
C34 H34A 0.9800
C34 H34B 0.9800
C34 H34C 0.9800
C35 H35A 0.9800
C35 H35B 0.9800
C35 H35C 0.9800
C36 H36A 0.9800
C36 H36B 0.9800
C36 H36C 0.9800
C37 C38 1.374(5)
C37 C42 1.384(5)
C37 H37 0.9500
C38 C39 1.387(5)
C38 H38 0.9500
C39 C40 1.375(5)
C39 H39 0.9500
C40 C41 1.385(5)
C40 H40 0.9500
C41 C42 1.383(5)
C41 H41 0.9500
C42 H42 0.9500

loop_
_geom_torsion_atom_site_label_1
_geom_torsion_atom_site_label_2
_geom_torsion_atom_site_label_3
_geom_torsion_atom_site_label_4
_geom_torsion
Ir2 Cl1 Ir1 C1 170.41(8)
Ir2 Cl1 Ir1 P1 89.16(4)
Ir2 Cl1 Ir1 P2 -107.89(4)
Ir2 Cl1 Ir1 Cl2 -6.84(4)
C1 Ir1 P1 C9 -145.46(13)
P2 Ir1 P1 C9 -166.31(11)
Cl2 Ir1 P1 C9 35.46(11)
Cl1 Ir1 P1 C9 -53.17(11)
C1 Ir1 P1 C7 -29.28(11)
P2 Ir1 P1 C7 -50.13(12)
Cl2 Ir1 P1 C7 151.65(9)
Cl1 Ir1 P1 C7 63.01(9)
C1 Ir1 P1 C10 85.54(13)
P2 Ir1 P1 C10 64.69(13)
Cl2 Ir1 P1 C10 -93.54(11)
Cl1 Ir1 P1 C10 177.83(11)
C1 Ir1 P2 C14 81.31(12)
P1 Ir1 P2 C14 102.15(12)
Cl2 Ir1 P2 C14 -99.93(11)
Cl1 Ir1 P2 C14 -9.21(10)
C1 Ir1 P2 C8 -27.48(11)
P1 Ir1 P2 C8 -6.64(12)
Cl2 Ir1 P2 C8 151.28(9)
Cl1 Ir1 P2 C8 -118.00(9)
C1 Ir1 P2 C15 -142.95(12)
P1 Ir1 P2 C15 -122.11(12)
Cl2 Ir1 P2 C15 35.81(11)
Cl1 Ir1 P2 C15 126.53(10)
P1 Ir1 C1 C6 -155.9(2)
P2 Ir1 C1 C6 17.55(19)
Cl2 Ir1 C1 C6 -137.2(14)
Cl1 Ir1 C1 C6 116.83(19)
P1 Ir1 C1 C2 21.94(18)
P2 Ir1 C1 C2 -164.6(2)
Cl2 Ir1 C1 C2 40.7(16)
Cl1 Ir1 C1 C2 -65.29(19)
C6 C1 C2 C3 -2.0(4)
Ir1 C1 C2 C3 -179.95(19)
C6 C1 C2 C7 175.7(2)
Ir1 C1 C2 C7 -2.3(3)
C1 C2 C3 C4 -0.1(4)
C7 C2 C3 C4 -177.7(2)
C2 C3 C4 C5 1.4(4)
C3 C4 C5 C6 -0.4(4)
C4 C5 C6 C1 -1.8(4)
C4 C5 C6 C8 175.2(2)
C2 C1 C6 C5 2.9(4)
Ir1 C1 C6 C5 -179.12(19)
C2 C1 C6 C8 -174.2(2)
Ir1 C1 C6 C8 3.8(3)
C3 C2 C7 P1 152.8(2)
C1 C2 C7 P1 -24.8(3)
C9 P1 C7 C2 159.81(17)
C10 P1 C7 C2 -87.50(19)
Ir1 P1 C7 C2 35.75(17)
C5 C6 C8 P2 153.9(2)
C1 C6 C8 P2 -29.0(3)
C14 P2 C8 C6 -84.73(19)
C15 P2 C8 C6 164.06(17)
Ir1 P2 C8 C6 36.35(17)
C9 P1 C10 C13 -78.6(2)
C7 P1 C10 C13 167.49(19)
Ir1 P1 C10 C13 56.1(2)
C9 P1 C10 C12 162.4(2)
C7 P1 C10 C12 48.6(2)
Ir1 P1 C10 C12 -62.9(2)
C9 P1 C10 C11 41.9(2)
C7 P1 C10 C11 -72.0(2)
Ir1 P1 C10 C11 176.62(18)
C14 P2 C15 C16 179.59(19)
C8 P2 C15 C16 -72.9(2)
Ir1 P2 C15 C16 39.8(2)
C14 P2 C15 C18 61.3(2)
C8 P2 C15 C18 168.82(19)
Ir1 P2 C15 C18 -78.5(2)
C14 P2 C15 C17 -59.6(2)
C8 P2 C15 C17 47.9(2)
Ir1 P2 C15 C17 160.61(16)
Ir1 Cl1 Ir2 C19 166.82(8)
Ir1 Cl1 Ir2 P3 85.46(4)
Ir1 Cl1 Ir2 P4 -111.79(4)
Ir1 Cl1 Ir2 Cl3 -10.61(4)
C19 Ir2 P3 C32 -144.36(13)
P4 Ir2 P3 C32 -157.24(12)
Cl3 Ir2 P3 C32 35.91(11)
Cl1 Ir2 P3 C32 -52.61(11)
C19 Ir2 P3 C26 -28.80(11)
P4 Ir2 P3 C26 -41.68(12)
Cl3 Ir2 P3 C26 151.47(9)
Cl1 Ir2 P3 C26 62.96(9)
C19 Ir2 P3 C33 85.88(12)
P4 Ir2 P3 C33 73.01(13)
Cl3 Ir2 P3 C33 -93.85(10)
Cl1 Ir2 P3 C33 177.64(10)
C19 Ir2 P4 C27 82.70(12)
P3 Ir2 P4 C27 95.58(12)
Cl3 Ir2 P4 C27 -97.75(10)
Cl1 Ir2 P4 C27 -7.33(10)
C19 Ir2 P4 C25 -27.09(11)
P3 Ir2 P4 C25 -14.21(13)
Cl3 Ir2 P4 C25 152.46(9)
Cl1 Ir2 P4 C25 -117.12(9)
C19 Ir2 P4 C28 -143.86(12)
P3 Ir2 P4 C28 -130.98(12)
Cl3 Ir2 P4 C28 35.69(10)
Cl1 Ir2 P4 C28 126.11(10)
P3 Ir2 C19 C20 -157.7(2)
P4 Ir2 C19 C20 18.3(2)
Cl3 Ir2 C19 C20 -151.7(15)
Cl1 Ir2 C19 C20 116.1(2)
P3 Ir2 C19 C24 20.47(19)
P4 Ir2 C19 C24 -163.5(2)
Cl3 Ir2 C19 C24 26.4(17)
Cl1 Ir2 C19 C24 -65.74(19)
C24 C19 C20 C21 3.1(4)
Ir2 C19 C20 C21 -178.7(2)
C24 C19 C20 C25 -176.6(2)
Ir2 C19 C20 C25 1.7(3)
C19 C20 C21 C22 -2.1(4)
C25 C20 C21 C22 177.5(3)
C20 C21 C22 C23 0.3(4)
C21 C22 C23 C24 0.5(4)
C22 C23 C24 C19 0.5(4)
C22 C23 C24 C26 -179.5(2)
C20 C19 C24 C23 -2.3(4)
Ir2 C19 C24 C23 179.48(19)
C20 C19 C24 C26 177.8(2)
Ir2 C19 C24 C26 -0.5(3)
C21 C20 C25 P4 153.7(2)
C19 C20 C25 P4 -26.6(3)
C27 P4 C25 C20 -85.9(2)
C28 P4 C25 C20 164.05(18)
Ir2 P4 C25 C20 34.97(19)
C23 C24 C26 P3 154.0(2)
C19 C24 C26 P3 -26.0(3)
C32 P3 C26 C24 159.18(17)
C33 P3 C26 C24 -89.68(19)
Ir2 P3 C26 C24 35.79(17)
C27 P4 C28 C29 177.48(19)
C25 P4 C28 C29 -74.6(2)
Ir2 P4 C28 C29 39.6(2)
C27 P4 C28 C30 -61.2(2)
C25 P4 C28 C30 46.7(2)
Ir2 P4 C28 C30 160.89(15)
C27 P4 C28 C31 58.9(2)
C25 P4 C28 C31 166.78(18)
Ir2 P4 C28 C31 -79.03(19)
C32 P3 C33 C35 167.35(19)
C26 P3 C33 C35 54.7(2)
Ir2 P3 C33 C35 -57.4(2)
C32 P3 C33 C36 -73.8(2)
C26 P3 C33 C36 173.56(19)
Ir2 P3 C33 C36 61.5(2)
C32 P3 C33 C34 46.6(2)
C26 P3 C33 C34 -66.0(2)
Ir2 P3 C33 C34 -178.09(16)
C42 C37 C38 C39 -1.0(5)
C37 C38 C39 C40 0.4(5)
C38 C39 C40 C41 0.1(4)
C39 C40 C41 C42 -0.2(4)
C40 C41 C42 C37 -0.3(5)
C38 C37 C42 C41 0.9(5)
